data_1508470
loop_
_publ_author_name
'Kato, Reizo'
'Hengbo, Cui'

_publ_section_title
;
 Cation Dependence of Crystal Structure and Band Parameters in a Series of
 Molecular Conductors, beta'-(Cation)[Pd(dmit)2]2 (dmit =
 1,3-dithiole-2-thione-4,5-dithiolate)
;
_journal_issue 3
_journal_name_full Crystals
_journal_page_first 861
_journal_page_last 874
_journal_paper_doi 10.3390/cryst2030861
_journal_volume 2
_journal_year 2012
_chemical_formula_moiety '(C6 H16 As), 2(C3 Pd S10)'
_chemical_formula_sum 'C18 H16 As Pd2 S20'
_chemical_formula_weight 1161.25
_space_group_IT_number 15
_symmetry_cell_setting monoclinic
_symmetry_Int_Tables_number 15
_symmetry_space_group_name_Hall '-C 2yc'
_symmetry_space_group_name_H-M 'C 1 2/c 1'
_cell_angle_alpha 90.0000
_cell_angle_beta 96.388(3)
_cell_angle_gamma 90.0000
_cell_formula_units_Z 4
_cell_length_a 14.495(4)
_cell_length_b 6.4000(15)
_cell_length_c 37.816(10)
_cell_measurement_reflns_used 4281
_cell_measurement_temperature 296(2)
_cell_measurement_theta_max 31.3
_cell_measurement_theta_min 2.2
_cell_volume 3486.3(16)
_computing_cell_refinement CrystalClear
_computing_data_collection CrystalClear
_computing_data_reduction CrystalStructure
_computing_publication_material 'CrystalStructure 3.8'
_computing_structure_refinement 'SHELXL-97 (Sheldrick, 1997)'
_computing_structure_solution SIR92
_diffrn_ambient_temperature 296(2)
_diffrn_detector_area_resol_mean 7.31
_diffrn_measured_fraction_theta_full 0.962
_diffrn_measured_fraction_theta_max 0.962
_diffrn_measurement_device_type 'Rigaku Mercury'
_diffrn_measurement_method \w
_diffrn_radiation_type 'Mo K\a'
_diffrn_radiation_wavelength 0.71075
_diffrn_reflns_av_R_equivalents 0.030
_diffrn_reflns_limit_h_max 20
_diffrn_reflns_limit_h_min -19
_diffrn_reflns_limit_k_max 8
_diffrn_reflns_limit_k_min -8
_diffrn_reflns_limit_l_max 52
_diffrn_reflns_limit_l_min -52
_diffrn_reflns_number 15323
_diffrn_reflns_theta_full 30.06
_diffrn_reflns_theta_max 30.06
_exptl_absorpt_coefficient_mu 3.190
_exptl_absorpt_correction_T_max 0.5680
_exptl_absorpt_correction_T_min 0.5680
_exptl_absorpt_correction_type empirical
_exptl_crystal_colour black
_exptl_crystal_density_diffrn 2.212
_exptl_crystal_density_method 'not measured'
_exptl_crystal_description platelet
_exptl_crystal_F_000 2276.00
_exptl_crystal_size_max 0.18
_exptl_crystal_size_mid 0.15
_exptl_crystal_size_min 0.13
_refine_diff_density_max 0.57
_refine_diff_density_min -0.89
_refine_ls_extinction_method none
_refine_ls_goodness_of_fit_ref 1.082
_refine_ls_hydrogen_treatment refall
_refine_ls_number_parameters 187
_refine_ls_number_reflns 4898
_refine_ls_R_factor_gt 0.0316
_refine_ls_shift/su_max 0.0020
_refine_ls_structure_factor_coef Fsqd
_refine_ls_weighting_details 'w = 1/[\s^2^(Fo^2^)+(0.0445P)^2^+0.0000P] where P=(Fo^2^+2Fc^2^)/3'
_refine_ls_weighting_scheme calc
_refine_ls_wR_factor_ref 0.0983
_reflns_number_gt 4039
_reflns_number_total 4898
_reflns_threshold_expression F^2^>2.0\s(F^2^)
_cod_data_source_file C18H16AsPd2S20_C2_c_Et2Me2AsPddmit22_crystals-02-00861-s001_DC205.cif
_cod_data_source_block '__907_Et2Me2As_110727_chateigner_'
_cod_original_cell_volume 3486.3(15)
_cod_original_formula_sum 'C18 H16 As Pd2 S20 '
_cod_database_code 1508470

loop_
_symmetry_equiv_pos_site_id
_symmetry_equiv_pos_as_xyz
1 +X,+Y,+Z
2 -X,+Y,1/2-Z
3 -X,-Y,-Z
4 +X,-Y,1/2+Z
5 1/2+X,1/2+Y,+Z
6 1/2-X,1/2+Y,1/2-Z
7 1/2-X,1/2-Y,-Z
8 1/2+X,1/2-Y,1/2+Z

loop_
_atom_site_label
_atom_site_type_symbol
_atom_site_fract_x
_atom_site_fract_y
_atom_site_fract_z
_atom_site_U_iso_or_equiv
_atom_site_adp_type
_atom_site_occupancy
_atom_site_symmetry_multiplicity
_atom_site_calc_flag
_atom_site_refinement_flags
Pd(1) Pd 0.848579(15) 0.17850(3) 0.517366(5) 0.02559(7) Uani 1.00 1 d .
As(1) As 1.0000 0.77953(9) 0.7500 0.05431(16) Uani 1.00 2 d S
S(1) S 0.86055(6) 0.48322(12) 0.54981(2) 0.03094(16) Uani 1.00 1 d .
S(2) S 0.78723(6) 0.01013(12) 0.56337(2) 0.03249(17) Uani 1.00 1 d .
S(3) S 0.91928(6) 0.34379(12) 0.47384(2) 0.03334(17) Uani 1.00 1 d .
S(4) S 0.84704(6) -0.12875(11) 0.48567(2) 0.03232(17) Uani 1.00 1 d .
S(5) S 0.82103(7) 0.57603(13) 0.62446(2) 0.0398(2) Uani 1.00 1 d .
S(6) S 0.75539(7) 0.15940(14) 0.63608(2) 0.0405(2) Uani 1.00 1 d .
S(7) S 0.97566(6) 0.19210(13) 0.40465(2) 0.03696(18) Uani 1.00 1 d .
S(8) S 0.91388(6) -0.23054(13) 0.41534(2) 0.03670(18) Uani 1.00 1 d .
S(9) S 0.76056(9) 0.47153(19) 0.69461(3) 0.0642(3) Uani 1.00 1 d .
S(10) S 0.99355(7) -0.12690(17) 0.34882(2) 0.0515(2) Uani 1.00 1 d .
C(1) C 0.8220(2) 0.4042(4) 0.58860(8) 0.0301(6) Uani 1.00 1 d .
C(2) C 0.7905(2) 0.2068(4) 0.59423(7) 0.0292(6) Uani 1.00 1 d .
C(3) C 0.9270(2) 0.1485(4) 0.44401(7) 0.0263(5) Uani 1.00 1 d .
C(4) C 0.8970(2) -0.0542(4) 0.44893(8) 0.0269(5) Uani 1.00 1 d .
C(5) C 0.7771(2) 0.4038(5) 0.65388(9) 0.0397(7) Uani 1.00 1 d .
C(6) C 0.9622(2) -0.0581(5) 0.38753(8) 0.0312(6) Uani 1.00 1 d .
C(7) C 0.8966(3) 0.9500(6) 0.73308(13) 0.0778(15) Uani 1.00 1 d .
C(8) C 1.0284(3) 0.6177(8) 0.70955(13) 0.0767(14) Uani 1.00 1 d .
C(9) C 1.1169(3) 0.4971(7) 0.71646(15) 0.0863(16) Uani 1.00 1 d .
H(1) H 0.9019 1.0831 0.7449 0.093 Uiso 1.00 1 c R
H(2) H 0.8402 0.8828 0.7380 0.093 Uiso 1.00 1 c R
H(3) H 0.8957 0.9701 0.7079 0.093 Uiso 1.00 1 c R
H(4) H 0.9779 0.5211 0.7029 0.092 Uiso 1.00 1 c R
H(5) H 1.0328 0.7110 0.6896 0.092 Uiso 1.00 1 c R
H(6) H 1.1041 0.3621 0.7259 0.104 Uiso 1.00 1 c R
H(7) H 1.1592 0.5712 0.7333 0.104 Uiso 1.00 1 c R
H(8) H 1.1441 0.4806 0.6946 0.104 Uiso 1.00 1 c R

loop_
_atom_site_aniso_label
_atom_site_aniso_U_11
_atom_site_aniso_U_22
_atom_site_aniso_U_33
_atom_site_aniso_U_12
_atom_site_aniso_U_13
_atom_site_aniso_U_23
Pd(1) 0.02927(14) 0.02651(13) 0.02169(12) -0.00227(9) 0.00599(9) -0.00232(9)
As(1) 0.0642(4) 0.0426(3) 0.0590(3) 0.0000 0.0196(3) 0.0000
S(1) 0.0396(4) 0.0287(3) 0.0258(3) -0.0053(3) 0.0093(3) -0.0038(2)
S(2) 0.0434(4) 0.0295(3) 0.0262(3) -0.0043(3) 0.0115(3) -0.0013(3)
S(3) 0.0437(4) 0.0299(3) 0.0285(3) -0.0095(3) 0.0128(3) -0.0052(3)
S(4) 0.0457(4) 0.0254(3) 0.0275(3) -0.0053(3) 0.0116(3) -0.0019(2)
S(5) 0.0524(5) 0.0396(4) 0.0278(4) 0.0003(3) 0.0068(3) -0.0092(3)
S(6) 0.0480(5) 0.0501(5) 0.0253(3) -0.0071(4) 0.0118(3) -0.0004(3)
S(7) 0.0435(4) 0.0391(4) 0.0305(3) -0.0067(3) 0.0141(3) -0.0013(3)
S(8) 0.0479(5) 0.0327(4) 0.0317(3) -0.0008(3) 0.0142(3) -0.0068(3)
S(9) 0.0793(8) 0.0864(7) 0.0308(4) -0.0110(6) 0.0234(5) -0.0187(5)
S(10) 0.0611(6) 0.0661(6) 0.0299(4) 0.0041(5) 0.0171(4) -0.0105(4)
C(1) 0.0273(15) 0.0363(16) 0.0261(14) 0.0012(12) 0.0007(12) -0.0062(12)
C(2) 0.0283(15) 0.0413(17) 0.0190(12) -0.0008(12) 0.0075(11) 0.0006(11)
C(3) 0.0251(14) 0.0349(15) 0.0199(12) -0.0014(11) 0.0074(10) -0.0022(11)
C(4) 0.0286(15) 0.0311(14) 0.0215(13) 0.0021(12) 0.0041(11) -0.0023(11)
C(5) 0.0348(18) 0.053(2) 0.0320(16) -0.0011(15) 0.0057(14) -0.0040(15)
C(6) 0.0263(15) 0.0446(17) 0.0235(14) 0.0041(13) 0.0065(11) -0.0025(12)
C(7) 0.096(3) 0.063(2) 0.084(3) 0.024(2) 0.052(3) 0.023(2)
C(8) 0.088(3) 0.066(2) 0.072(3) 0.018(2) -0.009(2) -0.022(2)
C(9) 0.088(3) 0.065(3) 0.104(4) 0.011(2) 0.002(3) -0.032(3)

loop_
_atom_type_symbol
_atom_type_description
_atom_type_scat_dispersion_real
_atom_type_scat_dispersion_imag
_atom_type_scat_source
S S 0.125 0.123
;
International Tables for Crystallography
(1992, Vol. C, Tables 4.2.6.8 and 6.1.1.4)
;
Pd Pd -0.999 1.007
;
International Tables for Crystallography
(1992, Vol. C, Tables 4.2.6.8 and 6.1.1.4)
;
As As 0.050 2.006
;
International Tables for Crystallography
(1992, Vol. C, Tables 4.2.6.8 and 6.1.1.4)
;
C C 0.003 0.002
;
International Tables for Crystallography
(1992, Vol. C, Tables 4.2.6.8 and 6.1.1.4)
;
H H 0.000 0.000
;
International Tables for Crystallography
(1992, Vol. C, Table 6.1.1.4)
;

loop_
_geom_angle_atom_site_label_1
_geom_angle_atom_site_label_2
_geom_angle_atom_site_label_3
_geom_angle
_geom_angle_publ_flag
_geom_angle_site_symmetry_1
_geom_angle_site_symmetry_3
S(1) Pd(1) S(2) 90.36(2) yes . .
S(1) Pd(1) S(3) 88.77(2) yes . .
S(1) Pd(1) S(4) 176.23(3) yes . .
S(2) Pd(1) S(3) 176.10(3) yes . .
S(2) Pd(1) S(4) 90.66(2) yes . .
S(3) Pd(1) S(4) 89.97(2) yes . .
C(7) As(1) C(7) 110.14(18) yes . 2_756
C(7) As(1) C(8) 105.7(2) yes . .
C(7) As(1) C(8) 110.1(2) yes . 2_756
C(7) As(1) C(8) 110.1(2) yes 2_756 .
C(7) As(1) C(8) 105.7(2) yes 2_756 2_756
C(8) As(1) C(8) 115.1(2) yes . 2_756
Pd(1) S(1) C(1) 101.24(11) yes . .
Pd(1) S(2) C(2) 100.75(10) yes . .
Pd(1) S(3) C(3) 101.85(10) yes . .
Pd(1) S(4) C(4) 101.82(10) yes . .
C(1) S(5) C(5) 97.63(16) yes . .
C(2) S(6) C(5) 97.93(16) yes . .
C(3) S(7) C(6) 97.58(14) yes . .
C(4) S(8) C(6) 97.46(14) yes . .
S(1) C(1) S(5) 120.86(18) yes . .
S(1) C(1) C(2) 123.7(2) yes . .
S(5) C(1) C(2) 115.4(2) yes . .
S(2) C(2) S(6) 120.12(18) yes . .
S(2) C(2) C(1) 123.9(2) yes . .
S(6) C(2) C(1) 116.0(2) yes . .
S(3) C(3) S(7) 120.93(17) yes . .
S(3) C(3) C(4) 123.7(2) yes . .
S(7) C(3) C(4) 115.3(2) yes . .
S(4) C(4) S(8) 121.42(16) yes . .
S(4) C(4) C(3) 122.6(2) yes . .
S(8) C(4) C(3) 116.0(2) yes . .
S(5) C(5) S(6) 113.02(19) yes . .
S(5) C(5) S(9) 122.4(2) yes . .
S(6) C(5) S(9) 124.6(2) yes . .
S(7) C(6) S(8) 113.61(17) yes . .
S(7) C(6) S(10) 123.45(19) yes . .
S(8) C(6) S(10) 122.93(19) yes . .
As(1) C(8) C(9) 113.2(3) yes . .
As(1) C(7) H(1) 109.5 no . .
As(1) C(7) H(2) 109.5 no . .
As(1) C(7) H(3) 109.5 no . .
H(1) C(7) H(2) 109.5 no . .
H(1) C(7) H(3) 109.5 no . .
H(2) C(7) H(3) 109.5 no . .
As(1) C(8) H(4) 108.9 no . .
As(1) C(8) H(5) 109.0 no . .
C(9) C(8) H(4) 109.0 no . .
C(9) C(8) H(5) 108.9 no . .
H(4) C(8) H(5) 107.8 no . .
C(8) C(9) H(6) 109.5 no . .
C(8) C(9) H(7) 109.5 no . .
C(8) C(9) H(8) 109.5 no . .
H(6) C(9) H(7) 109.5 no . .
H(6) C(9) H(8) 109.5 no . .
H(7) C(9) H(8) 109.5 no . .

loop_
_geom_bond_atom_site_label_1
_geom_bond_atom_site_label_2
_geom_bond_distance
_geom_bond_publ_flag
_geom_bond_site_symmetry_2
Pd(1) S(1) 2.3003(7) yes .
Pd(1) S(2) 2.3071(8) yes .
Pd(1) S(3) 2.2921(8) yes .
Pd(1) S(4) 2.3017(7) yes .
As(1) C(7) 1.906(4) yes .
As(1) C(7) 1.906(4) yes 2_756
As(1) C(8) 1.929(5) yes .
As(1) C(8) 1.929(5) yes 2_756
S(1) C(1) 1.704(3) yes .
S(2) C(2) 1.713(2) yes .
S(3) C(3) 1.696(2) yes .
S(4) C(4) 1.705(3) yes .
S(5) C(1) 1.747(3) yes .
S(5) C(5) 1.737(3) yes .
S(6) C(2) 1.742(2) yes .
S(6) C(5) 1.718(3) yes .
S(7) C(3) 1.739(2) yes .
S(7) C(6) 1.730(3) yes .
S(8) C(4) 1.737(3) yes .
S(8) C(6) 1.726(3) yes .
S(9) C(5) 1.643(3) yes .
S(10) C(6) 1.641(3) yes .
C(1) C(2) 1.367(4) yes .
C(3) C(4) 1.387(4) yes .
C(8) C(9) 1.494(7) yes .
C(7) H(1) 0.960 no .
C(7) H(2) 0.960 no .
C(7) H(3) 0.960 no .
C(8) H(4) 0.970 no .
C(8) H(5) 0.970 no .
C(9) H(6) 0.960 no .
C(9) H(7) 0.960 no .
C(9) H(8) 0.960 no .

loop_
_geom_contact_atom_site_label_1
_geom_contact_atom_site_label_2
_geom_contact_distance
_geom_contact_site_symmetry_2
Pd(1) Pd(1) 3.1455(2) 7_656
S(1) S(2) 3.5896(11) 1_565
S(1) S(3) 3.5840(12) 3_766
S(1) S(4) 3.4617(10) 1_565
S(1) S(4) 3.2899(11) 7_656
S(1) S(7) 3.4656(11) 3_766
S(2) S(1) 3.5896(11) 1_545
S(2) S(3) 3.2980(11) 7_656
S(2) S(4) 3.5187(10) 7_646
S(2) S(8) 3.5875(12) 7_646
S(3) S(1) 3.5840(12) 3_766
S(3) S(2) 3.2980(11) 7_656
S(3) S(3) 3.5154(10) 3_766
S(3) S(4) 3.5772(10) 1_565
S(3) S(8) 3.5048(11) 1_565
S(4) S(1) 3.4617(10) 1_545
S(4) S(1) 3.2899(11) 7_656
S(4) S(2) 3.5187(10) 7_646
S(4) S(3) 3.5772(10) 1_545
S(4) S(4) 3.4894(12) 7_646
S(5) S(7) 3.5806(13) 3_766
S(7) S(1) 3.4656(11) 3_766
S(7) S(5) 3.5806(13) 3_766
S(8) S(2) 3.5875(12) 7_646
S(8) S(3) 3.5048(11) 1_545
C(1) C(4) 3.465(4) 7_656
C(2) C(3) 3.446(4) 7_656
C(3) C(2) 3.446(4) 7_656
C(4) C(1) 3.465(4) 7_656
S(5) H(4) 3.549 .
S(6) H(3) 3.427 1_545
S(6) H(8) 3.100 5_445
S(9) H(1) 3.535 6_646
S(9) H(2) 3.245 .
S(9) H(2) 3.128 6_646
S(9) H(4) 3.146 .
S(9) H(6) 3.474 2_756
S(9) H(7) 2.912 2_756
S(9) H(7) 3.369 5_445
S(9) H(8) 3.567 5_445
S(10) H(3) 2.991 3_766
S(10) H(4) 3.248 3_756
S(10) H(5) 3.036 3_766
S(10) H(6) 3.370 3_756
S(10) H(8) 3.328 3_756
C(5) H(4) 3.357 .
C(7) H(6) 3.061 2_766
C(7) H(7) 3.529 5_455
C(9) H(1) 3.053 2_746
C(9) H(2) 3.330 5_545
H(1) S(9) 3.535 6_656
H(1) C(9) 3.053 2_766
H(1) H(4) 3.460 1_565
H(1) H(6) 3.573 1_565
H(1) H(6) 2.108 2_766
H(1) H(7) 3.374 2_766
H(1) H(7) 3.497 5_455
H(1) H(8) 3.535 2_766
H(2) S(9) 3.245 .
H(2) S(9) 3.128 6_656
H(2) C(9) 3.330 5_455
H(2) H(6) 3.418 2_766
H(2) H(6) 3.404 5_455
H(2) H(7) 2.876 5_455
H(2) H(8) 3.182 5_455
H(3) S(6) 3.427 1_565
H(3) S(10) 2.991 3_766
H(3) H(6) 3.546 2_766
H(4) S(5) 3.549 .
H(4) S(9) 3.146 .
H(4) S(10) 3.248 3_756
H(4) C(5) 3.357 .
H(4) H(1) 3.460 1_545
H(5) S(10) 3.036 3_766
H(6) S(9) 3.474 2_756
H(6) S(10) 3.370 3_756
H(6) C(7) 3.061 2_746
H(6) H(1) 3.573 1_545
H(6) H(1) 2.108 2_746
H(6) H(2) 3.418 2_746
H(6) H(2) 3.404 5_545
H(6) H(3) 3.546 2_746
H(7) S(9) 2.912 2_756
H(7) S(9) 3.369 5_555
H(7) C(7) 3.529 5_545
H(7) H(1) 3.374 2_746
H(7) H(1) 3.497 5_545
H(7) H(2) 2.876 5_545
H(8) S(6) 3.100 5_555
H(8) S(9) 3.567 5_555
H(8) S(10) 3.328 3_756
H(8) H(1) 3.535 2_746
H(8) H(2) 3.182 5_545

loop_
_geom_torsion_atom_site_label_1
_geom_torsion_atom_site_label_2
_geom_torsion_atom_site_label_3
_geom_torsion_atom_site_label_4
_geom_torsion
_geom_torsion_site_symmetry_1
_geom_torsion_site_symmetry_3
_geom_torsion_site_symmetry_4
S(1) Pd(1) S(2) C(2) -1.78(10) . . .
S(2) Pd(1) S(1) C(1) 2.17(10) . . .
S(1) Pd(1) S(3) C(3) 177.49(10) . . .
S(3) Pd(1) S(1) C(1) -174.02(10) . . .
S(1) Pd(1) S(4) C(4) -71.2(4) . . .
S(4) Pd(1) S(1) C(1) -103.5(4) . . .
S(2) Pd(1) S(3) C(3) 100.3(4) . . .
S(3) Pd(1) S(2) C(2) 75.3(4) . . .
S(2) Pd(1) S(4) C(4) -176.85(10) . . .
S(4) Pd(1) S(2) C(2) 174.59(10) . . .
S(3) Pd(1) S(4) C(4) -0.70(10) . . .
S(4) Pd(1) S(3) C(3) 1.05(10) . . .
C(7) As(1) C(8) C(9) 171.4(3) . . .
C(7) As(1) C(8) C(9) 52.5(4) . 2_756 2_756
C(7) As(1) C(8) C(9) 52.5(4) 2_756 . .
C(7) As(1) C(8) C(9) 171.4(3) 2_756 2_756 2_756
C(8) As(1) C(8) C(9) -66.8(4) . 2_756 2_756
C(8) As(1) C(8) C(9) -66.8(4) 2_756 . .
Pd(1) S(1) C(1) S(5) 177.26(15) . . .
Pd(1) S(1) C(1) C(2) -2.4(2) . . .
Pd(1) S(2) C(2) S(6) -177.34(15) . . .
Pd(1) S(2) C(2) C(1) 0.9(2) . . .
Pd(1) S(3) C(3) S(7) 179.38(14) . . .
Pd(1) S(3) C(3) C(4) -1.4(2) . . .
Pd(1) S(4) C(4) S(8) 179.72(14) . . .
Pd(1) S(4) C(4) C(3) 0.10(17) . . .
C(1) S(5) C(5) S(6) -0.1(2) . . .
C(1) S(5) C(5) S(9) 178.9(2) . . .
C(5) S(5) C(1) S(1) -179.47(19) . . .
C(5) S(5) C(1) C(2) 0.2(2) . . .
C(2) S(6) C(5) S(5) 0.0(2) . . .
C(2) S(6) C(5) S(9) -179.0(2) . . .
C(5) S(6) C(2) S(2) 178.56(19) . . .
C(5) S(6) C(2) C(1) 0.2(2) . . .
C(3) S(7) C(6) S(8) -1.95(19) . . .
C(3) S(7) C(6) S(10) 178.9(2) . . .
C(6) S(7) C(3) S(3) -179.87(18) . . .
C(6) S(7) C(3) C(4) 0.8(2) . . .
C(4) S(8) C(6) S(7) 2.19(19) . . .
C(4) S(8) C(6) S(10) -178.67(19) . . .
C(6) S(8) C(4) S(4) 178.67(18) . . .
C(6) S(8) C(4) C(3) -1.7(2) . . .
S(1) C(1) C(2) S(2) 1.1(4) . . .
S(1) C(1) C(2) S(6) 179.43(17) . . .
S(5) C(1) C(2) S(2) -178.60(17) . . .
S(5) C(1) C(2) S(6) -0.3(3) . . .
S(3) C(3) C(4) S(4) 0.9(3) . . .
S(3) C(3) C(4) S(8) -178.69(16) . . .
S(7) C(3) C(4) S(4) -179.78(16) . . .
S(7) C(3) C(4) S(8) 0.6(3) . . .
